data_9015958
loop_
_publ_author_name
'Kashaev, A. A.'

_publ_section_title
;
 The crystal structure of pyrosmalite
;
_journal_name_full 'Soviet Physics Crystallography'
_journal_page_first 923
_journal_page_last 924
_journal_volume 12
_journal_year 1968
_chemical_compound_source 'Central Kazakhstan'
_chemical_formula_sum 'Cl H9 Mn8 O24 Si6'
_chemical_name_mineral Pyrosmalite-(Mn)
_space_group_crystal_system trigonal
_space_group_IT_number 164
_space_group_name_Hall '-P 3 2"'
_space_group_name_H-M_alt 'P -3 m 1'
_cell_angle_alpha 90
_cell_angle_beta 90
_cell_angle_gamma 120
_cell_formula_units_Z 2
_cell_length_a 13.37
_cell_length_b 13.37
_cell_length_c 7.11
_cell_volume 1100.685
_exptl_crystal_density_diffrn 3.127
_cod_depositor_comments
;
 Adding the _atom_site_type_symbol and _cell_formula_units_Z data items,
 marking attached hydrogen atoms and updating the space group information.

 Antanas Vaitkus,
 2018-01-15
;
_cod_original_formula_sum 'Mn8 Si6 O24 Cl H9'
_cod_database_code 9015958

loop_
_space_group_symop_id
_space_group_symop_operation_xyz
1 x,y,z
2 -y,-x,z
3 y,-x+y,-z
4 -x,-x+y,-z
5 -x+y,-x,z
6 -x+y,y,z
7 -x,-y,-z
8 y,x,-z
9 -y,x-y,z
10 x,x-y,z
11 x-y,x,-z
12 x-y,-y,-z

loop_
_atom_site_label
_atom_site_type_symbol
_atom_site_fract_x
_atom_site_fract_y
_atom_site_fract_z
_atom_site_attached_hydrogens
Mn1 Mn 0.00000 0.00000 0.00000 0
Mn2 Mn 0.25000 0.00000 0.00000 0
Mn3 Mn 0.25000 0.75000 0.00000 0
Mn4 Mn 0.50000 0.00000 0.00000 0
Si Si 0.09700 0.43000 0.39300 0
O1 O 0.08300 0.41700 0.15500 0
O2 O 0.35400 0.00000 0.50000 0
O3 O 0.20800 0.79200 0.46500 0
O4 O 0.43100 0.56900 0.46500 0
O-H1 O 0.08300 0.91700 0.15500 1
O-H2 O 0.83300 0.16700 0.15500 1
O-H3 O 0.58300 0.41700 0.15500 1
Cl Cl 0.33333 0.66667 0.15000 0

loop_
_cod_related_entry_id
_cod_related_entry_database
_cod_related_entry_code
1 AMCSD 0018491
